data_2012767
loop_
_publ_author_name
'Forni, Alessandra'
'Gradinaru, Julieta'

_publ_section_title
;
 1-(1-Benzoylpropen-2-yl)-3-methylisothiosemicarbazide
;
_journal_issue 6
_journal_name_full 'Acta Crystallographica Section C'
_journal_page_first o342
_journal_page_last o344
_journal_paper_doi 10.1107/S0108270102007059
_journal_volume 58
_journal_year 2002
_chemical_formula_iupac 'C12 H15 N3 O S'
_chemical_formula_moiety 'C12 H15 N3 O S'
_chemical_formula_sum 'C12 H15 N3 O S'
_chemical_formula_weight 249.33
_chemical_name_common
;
benzoylacetone S-methylisothiosemicarbazone
;
_chemical_name_systematic
;
1-(1-Benzoylpropen2-yl)-3-methylisothiosemicarbazide
;
_space_group_IT_number 14
_symmetry_cell_setting monoclinic
_symmetry_space_group_name_Hall '-P 2yn'
_symmetry_space_group_name_H-M 'P 1 21/n 1'
_atom_sites_solution_hydrogens geom
_atom_sites_solution_primary direct
_atom_sites_solution_secondary difmap
_audit_creation_method SHELXL97
_cell_angle_alpha 90
_cell_angle_beta 92.800(10)
_cell_angle_gamma 90
_cell_formula_units_Z 4
_cell_length_a 8.9320(10)
_cell_length_b 5.3240(10)
_cell_length_c 26.316(2)
_cell_measurement_reflns_used 1875
_cell_measurement_temperature 288(2)
_cell_measurement_theta_max 23.05
_cell_measurement_theta_min 2.37
_cell_volume 1249.9(3)
_computing_cell_refinement 'SAINT (Bruker, 1997)'
_computing_data_collection 'SMART (Bruker, 1997)'
_computing_data_reduction SAINT
_computing_molecular_graphics 'ORTEP-3 for Windows (Farrugia, 1997)'
_computing_publication_material 'SHELXL97 and PARST (Nardelli, 1995)'
_computing_structure_refinement 'SHELXL97 (Sheldrick, 1997)'
_computing_structure_solution 'SIR92 (Altomare et al.,1994)'
_diffrn_ambient_temperature 288(2)
_diffrn_measured_fraction_theta_full 0.901
_diffrn_measured_fraction_theta_max 0.901
_diffrn_measurement_device_type 'Bruker SMART Apex area-detector'
_diffrn_measurement_method \w
_diffrn_radiation_monochromator graphite
_diffrn_radiation_source 'fine-focus sealed tube'
_diffrn_radiation_type MoK\a
_diffrn_radiation_wavelength 0.71073
_diffrn_reflns_av_R_equivalents 0.036
_diffrn_reflns_av_sigmaI/netI 0.044
_diffrn_reflns_limit_h_max 11
_diffrn_reflns_limit_h_min -11
_diffrn_reflns_limit_k_max 6
_diffrn_reflns_limit_k_min -6
_diffrn_reflns_limit_l_max 34
_diffrn_reflns_limit_l_min -33
_diffrn_reflns_number 11930
_diffrn_reflns_theta_full 27.50
_diffrn_reflns_theta_max 27.50
_diffrn_reflns_theta_min 1.55
_diffrn_standards_decay_% 0.00
_exptl_absorpt_coefficient_mu 0.247
_exptl_absorpt_correction_T_max 1.000
_exptl_absorpt_correction_T_min 0.858
_exptl_absorpt_correction_type multi-scan
_exptl_absorpt_process_details '(SADABS in SAINT; Bruker, 1997)'
_exptl_crystal_colour yellow
_exptl_crystal_density_diffrn 1.325
_exptl_crystal_density_method 'not measured'
_exptl_crystal_description prism
_exptl_crystal_F_000 528
_exptl_crystal_size_max 0.32
_exptl_crystal_size_mid 0.13
_exptl_crystal_size_min 0.08
_refine_diff_density_max 0.33
_refine_diff_density_min -0.25
_refine_ls_extinction_method none
_refine_ls_goodness_of_fit_ref 0.881
_refine_ls_hydrogen_treatment constr
_refine_ls_matrix_type full
_refine_ls_number_parameters 154
_refine_ls_number_reflns 2858
_refine_ls_number_restraints 0
_refine_ls_restrained_S_all 0.881
_refine_ls_R_factor_all 0.085
_refine_ls_R_factor_gt 0.050
_refine_ls_shift/su_max <0.001
_refine_ls_shift/su_mean 0.000
_refine_ls_structure_factor_coef Fsqd
_refine_ls_weighting_details 'calc w = 1/[\s^2^(Fo^2^)+(0.0866P)^2^] where P=(Fo^2^+2Fc^2^)/3'
_refine_ls_weighting_scheme calc
_refine_ls_wR_factor_gt 0.140
_refine_ls_wR_factor_ref 0.151
_reflns_number_gt 1566
_reflns_number_total 2858
_reflns_threshold_expression I>2\s(I)
_cod_data_source_file na1569.cif
_cod_data_source_block I
_cod_depositor_comments
;
The following automatic conversions were performed:
'_symmetry_cell_setting' value 'Monoclinic' changed to 'monoclinic'
according to '/home/saulius/struct/CIF-dictionaries/cif_core.dic'
dictionary named 'cif_core.dic' version 2.4.1 from 2010-06-29.

Automatic conversion script
Id: cif_fix_enum 1527 2010-12-29 10:47:43Z saulius 

The following automatic conversions were performed:

'_symmetry_cell_setting' value 'Monoclinic' changed to 'monoclinic'
according to /home/saulius/struct/CIF-dictionaries/cif_core.dic
dictionary named 'cif_core.dic' version 2.4.1 from 2010-06-29.

Automatic conversion script
Id: cif_fix_values 1715 2011-07-08 13:25:40Z adriana 
;
_cod_original_sg_symbol_H-M 'P 21/n'
_cod_database_code 2012767
_cod_database_fobs_code 2012767

loop_
_symmetry_equiv_pos_as_xyz
'x, y, z'
'-x+1/2, y+1/2, -z+1/2'
'-x, -y, -z'
'x-1/2, -y-1/2, z-1/2'

loop_
_atom_site_label
_atom_site_fract_x
_atom_site_fract_y
_atom_site_fract_z
_atom_site_U_iso_or_equiv
_atom_site_adp_type
_atom_site_calc_flag
_atom_site_refinement_flags
_atom_site_occupancy
_atom_site_disorder_assembly
_atom_site_disorder_group
_atom_site_type_symbol
S 0.72212(8) -0.11508(13) -0.11368(2) 0.0650(3) Uani d . 1 . . S
O 0.5825(2) -0.3019(3) 0.10011(7) 0.0680(5) Uani d . 1 . . O
N1 0.7209(2) -0.0502(4) 0.03292(7) 0.0580(5) Uani d . 1 . . N
H1 0.6639 -0.1750 0.0395 0.070 Uiso calc R 1 . . H
N2 0.7548(2) -0.0042(4) -0.01687(7) 0.0566(5) Uani d . 1 . . N
N3 0.5951(2) -0.3419(4) -0.03965(8) 0.0762(7) Uani d . 1 . . N
H3A 0.5746 -0.3761 -0.0088 0.091 Uiso calc R 1 . . H
H3B 0.5560 -0.4297 -0.0643 0.091 Uiso calc R 1 . . H
C1 0.6893(3) -0.1490(5) -0.04943(9) 0.0538(6) Uani d . 1 . . C
C2 0.5835(3) -0.1658(4) 0.18553(9) 0.0520(6) Uani d . 1 . . C
C3 0.6207(3) 0.0079(5) 0.22269(9) 0.0646(7) Uani d . 1 . . C
H3 0.6856 0.1384 0.2155 0.078 Uiso calc R 1 . . H
C4 0.5637(3) -0.0074(6) 0.27045(10) 0.0724(8) Uani d . 1 . . C
H4 0.5906 0.1116 0.2951 0.087 Uiso calc R 1 . . H
C5 0.6340(3) -0.1454(5) 0.13273(9) 0.0545(6) Uani d . 1 . . C
C6 0.7328(3) 0.0449(5) 0.11928(9) 0.0582(7) Uani d . 1 . . C
H6 0.7734 0.1461 0.1453 0.070 Uiso calc R 1 . . H
C7 0.7742(2) 0.0936(4) 0.07081(8) 0.0490(6) Uani d . 1 . . C
C8 0.8304(4) 0.1644(5) -0.11397(11) 0.0809(9) Uani d . 1 . . C
H8A 0.8556 0.2024 -0.1482 0.121 Uiso calc R 1 . . H
H8B 0.9207 0.1414 -0.0931 0.121 Uiso calc R 1 . . H
H8C 0.7736 0.3005 -0.1007 0.121 Uiso calc R 1 . . H
C9 0.4684(3) -0.1962(6) 0.28136(10) 0.0707(8) Uani d . 1 . . C
H9 0.4282 -0.2056 0.3132 0.085 Uiso calc R 1 . . H
C10 0.4321(3) -0.3720(6) 0.24518(11) 0.0796(9) Uani d . 1 . . C
H10 0.3674 -0.5021 0.2527 0.096 Uiso calc R 1 . . H
C11 0.4899(3) -0.3596(5) 0.19783(10) 0.0686(7) Uani d . 1 . . C
H11 0.4655 -0.4833 0.1739 0.082 Uiso calc R 1 . . H
C12 0.8779(3) 0.3000(5) 0.05865(10) 0.0705(8) Uani d . 1 . . C
H12A 0.8921 0.3016 0.0227 0.106 Uiso calc R 1 . . H
H12B 0.9727 0.2744 0.0767 0.106 Uiso calc R 1 . . H
H12C 0.8362 0.4576 0.0686 0.106 Uiso calc R 1 . . H

loop_
_atom_site_aniso_label
_atom_site_aniso_U_11
_atom_site_aniso_U_22
_atom_site_aniso_U_33
_atom_site_aniso_U_12
_atom_site_aniso_U_13
_atom_site_aniso_U_23
S 0.0756(5) 0.0696(5) 0.0507(4) 0.0015(4) 0.0124(3) 0.0033(3)
O 0.0780(12) 0.0660(11) 0.0608(10) -0.0115(10) 0.0122(9) -0.0128(9)
N1 0.0599(12) 0.0622(13) 0.0528(12) -0.0061(10) 0.0125(10) 0.0030(10)
N2 0.0589(12) 0.0620(13) 0.0493(11) -0.0024(11) 0.0076(10) 0.0007(10)
N3 0.0817(16) 0.0959(19) 0.0515(12) -0.0290(14) 0.0082(11) 0.0012(12)
C1 0.0480(13) 0.0602(15) 0.0539(14) 0.0026(12) 0.0087(11) 0.0038(12)
C2 0.0484(13) 0.0551(15) 0.0525(13) 0.0064(12) 0.0017(11) 0.0052(11)
C3 0.0710(17) 0.0646(16) 0.0594(16) -0.0080(14) 0.0144(13) -0.0016(13)
C4 0.0811(19) 0.0806(19) 0.0564(16) -0.0020(17) 0.0133(14) -0.0080(14)
C5 0.0533(14) 0.0558(15) 0.0542(14) 0.0048(12) 0.0012(11) -0.0030(12)
C6 0.0550(14) 0.0664(17) 0.0531(14) -0.0058(13) 0.0006(11) -0.0048(12)
C7 0.0452(12) 0.0529(14) 0.0485(13) -0.0007(11) -0.0016(10) -0.0016(11)
C8 0.110(2) 0.0616(18) 0.0737(19) -0.0069(17) 0.0291(17) 0.0084(14)
C9 0.0684(18) 0.088(2) 0.0565(16) 0.0040(16) 0.0118(14) 0.0127(15)
C10 0.078(2) 0.086(2) 0.0747(19) -0.0185(17) 0.0069(16) 0.0226(17)
C11 0.0791(19) 0.0664(17) 0.0599(16) -0.0144(15) 0.0005(14) 0.0057(13)
C12 0.0699(18) 0.0773(19) 0.0643(16) -0.0130(15) 0.0041(13) 0.0024(14)

loop_
_atom_type_symbol
_atom_type_description
_atom_type_scat_dispersion_real
_atom_type_scat_dispersion_imag
_atom_type_scat_source
C C 0.0033 0.0016 'International Tables Vol C Tables 4.2.6.8 and 6.1.1.4'
H H 0.0000 0.0000 'International Tables Vol C Tables 4.2.6.8 and 6.1.1.4'
N N 0.0061 0.0033 'International Tables Vol C Tables 4.2.6.8 and 6.1.1.4'
O O 0.0106 0.0060 'International Tables Vol C Tables 4.2.6.8 and 6.1.1.4'
S S 0.1246 0.1234 'International Tables Vol C Tables 4.2.6.8 and 6.1.1.4'

loop_
_geom_angle_atom_site_label_1
_geom_angle_atom_site_label_2
_geom_angle_atom_site_label_3
_geom_angle
_geom_angle_publ_flag
C1 S C8 102.05(13) no
C7 N1 N2 121.5(2) no
C7 N1 H1 119.2 no
N2 N1 H1 119.2 no
C1 N2 N1 114.6(2) no
C1 N3 H3A 120.0 no
C1 N3 H3B 120.0 no
H3A N3 H3B 120.0 no
N2 C1 N3 126.7(2) no
N2 C1 S 119.85(19) no
N3 C1 S 113.41(19) no
C3 C2 C11 117.7(2) no
C3 C2 C5 122.8(2) no
C11 C2 C5 119.4(2) no
C2 C3 C4 121.4(3) no
C2 C3 H3 119.3 no
C4 C3 H3 119.3 no
C9 C4 C3 119.9(3) no
C9 C4 H4 120.0 no
C3 C4 H4 120.0 no
O C5 C6 121.1(2) no
O C5 C2 117.9(2) no
C6 C5 C2 120.9(2) no
C7 C6 C5 125.1(2) no
C7 C6 H6 117.5 no
C5 C6 H6 117.5 no
N1 C7 C6 119.2(2) no
N1 C7 C12 118.1(2) no
C6 C7 C12 122.8(2) no
S C8 H8A 109.5 no
S C8 H8B 109.5 no
H8A C8 H8B 109.5 no
S C8 H8C 109.5 no
H8A C8 H8C 109.5 no
H8B C8 H8C 109.5 no
C4 C9 C10 119.4(3) no
C4 C9 H9 120.3 no
C10 C9 H9 120.3 no
C9 C10 C11 120.9(3) no
C9 C10 H10 119.5 no
C11 C10 H10 119.5 no
C10 C11 C2 120.6(3) no
C10 C11 H11 119.7 no
C2 C11 H11 119.7 no
C7 C12 H12A 109.5 no
C7 C12 H12B 109.5 no
H12A C12 H12B 109.5 no
C7 C12 H12C 109.5 no
H12A C12 H12C 109.5 no
H12B C12 H12C 109.5 no

loop_
_geom_bond_atom_site_label_1
_geom_bond_atom_site_label_2
_geom_bond_site_symmetry_2
_geom_bond_distance
_geom_bond_publ_flag
S C1 . 1.739(2) no
S C8 . 1.775(3) no
O C5 . 1.267(3) no
N1 C7 . 1.327(3) no
N1 N2 . 1.381(3) no
N1 H1 . 0.8600 no
N2 C1 . 1.274(3) no
N3 C1 . 1.361(3) no
N3 H3A . 0.8600 no
N3 H3B . 0.8600 no
C2 C3 . 1.375(3) no
C2 C11 . 1.377(3) no
C2 C5 . 1.486(3) no
C3 C4 . 1.381(3) no
C3 H3 . 0.9300 no
C4 C9 . 1.357(4) no
C4 H4 . 0.9300 no
C5 C6 . 1.400(3) no
C6 C7 . 1.370(3) no
C6 H6 . 0.9300 no
C7 C12 . 1.482(3) no
C8 H8A . 0.9600 no
C8 H8B . 0.9600 no
C8 H8C . 0.9600 no
C9 C10 . 1.363(4) no
C9 H9 . 0.9300 no
C10 C11 . 1.373(4) no
C10 H10 . 0.9300 no
C11 H11 . 0.9300 no
C12 H12A . 0.9600 no
C12 H12B . 0.9600 no
C12 H12C . 0.9600 no

loop_
_geom_hbond_atom_site_label_D
_geom_hbond_atom_site_label_H
_geom_hbond_atom_site_label_A
_geom_hbond_site_symmetry_A
_geom_hbond_distance_DH
_geom_hbond_distance_HA
_geom_hbond_distance_DA
_geom_hbond_angle_DHA
_geom_hbond_publ_flag
N1 H1 O . 0.86 1.91 2.581(3) 134 yes
N1 H1 N3 . 0.86 2.32 2.667(3) 104 yes
N3 H3A N1 . 0.86 2.40 2.667(3) 98 yes
C11 H11 O . 0.93 2.45 2.757(4) 99 yes
N3 H3B O 3_645 0.86 2.08 2.898(3) 157 yes
N3 H3A N3 3_645 0.86 2.52 3.228(4) 140 yes
C9 H9 S 4_556 0.93 2.89 3.751(3) 155 yes

loop_
_cod_related_entry_id
_cod_related_entry_database
_cod_related_entry_code
1 ChemSpider 21181801
